data_1530913
loop_
_publ_author_name
'Trunov, V.K.'
'Lykova, L.N.'
'Afonsky, N.S.'

_publ_section_title
;
 The structure of Y0.33 Ta O3 and La0.33 Ta O3
;
_journal_name_full 'Vestnik Moskovskogo Universiteta, Khimiya'
_journal_page_first 55
_journal_page_last 58
_journal_volume 9
_journal_year 1968
_chemical_formula_sum 'O3 Ta Y0.33'
_chemical_name_systematic 'Y0.33 Ta O3'
_space_group_IT_number 65
_symmetry_space_group_name_Hall '-C 2 2'
_symmetry_space_group_name_H-M 'C m m m'
_cell_angle_alpha 90
_cell_angle_beta 90
_cell_angle_gamma 90
_cell_formula_units_Z 4
_cell_length_a 5.473
_cell_length_b 5.365
_cell_length_c 7.762
_cell_volume 227.913
_citation_journal_id_ASTM VMUKA5
_cod_data_source_file Trunov_VMUKA5_1968_1741.cif
_cod_data_source_block O3Ta1Y0.33
_cod_original_cell_volume 227.9128
_cod_original_formula_sum 'O3 Ta1 Y0.33'
_cod_database_code 1530913

loop_
_symmetry_equiv_pos_as_xyz
x,y,z
-x,-y,z
x,-y,-z
-x,y,-z
-x,-y,-z
x,y,-z
-x,y,z
x,-y,z
x+1/2,y+1/2,z
-x+1/2,-y+1/2,z
x+1/2,-y+1/2,-z
-x+1/2,y+1/2,-z
-x+1/2,-y+1/2,-z
x+1/2,y+1/2,-z
-x+1/2,y+1/2,z
x+1/2,-y+1/2,z

loop_
_atom_site_label
_atom_site_type_symbol
_atom_site_fract_x
_atom_site_fract_y
_atom_site_fract_z
_atom_site_occupancy
_atom_site_U_iso_or_equiv
Y1 Y+3 0 0 0 0.66 0.0
O3 O-2 0.25 0.25 0.268 1 0.0
Ta1 Ta+5 0 0.5 0.257 1 0.0
O1 O-2 0.5 0 0 1 0.0
O2 O-2 0.5 0 0.5 1 0.0
